data_2001159
loop_
_publ_author_name
'Lu, T.-H.'
'Lin, J.-L.'
'Shu, K.'
'Yuan, Y.-Z.'
'Chung, C.-S.'

_publ_section_title
;Structure of
 [(3<i>RS</i>,7<i>SR</i>)-3,7-dimethyl-3,7-diazanonane-1,9-diamine]perchloratocopper(II)
 perchlorate, [Cu(ClO~4~)(C~9~H~24~N~4~)](ClO~4~)
;
_journal_issue 12
_journal_name_full 'Acta Crystallographica Section C'
_journal_page_first 2112
_journal_page_last 2113
_journal_paper_doi 10.1107/S0108270193005736
_journal_volume 49
_journal_year 1993
_chemical_formula_sum 'C9 H24 Cl2 Cu N4 O8'
_chemical_formula_weight 450.76
_symmetry_cell_setting monoclinic
_symmetry_space_group_name_Hall '-P 2ybc'
_symmetry_space_group_name_H-M 'P 1 21/c 1'
_atom_type_scat_source IntTabIV
_cell_angle_alpha 90.0
_cell_angle_beta 94.959(5)
_cell_angle_gamma 90.0
_cell_formula_units_Z 4
_cell_length_a 8.4229(5)
_cell_length_b 12.850(3)
_cell_length_c 16.4655(8)
_cell_measurement_reflns_used 25
_cell_measurement_temperature 298(3)
_cell_measurement_theta_max 17.3
_cell_measurement_theta_min 5.65
_cell_volume 1775.5(4)
_diffrn_measurement_device 'Enraf-Nonius CAD-4'
_diffrn_measurement_method \q/2\q
_diffrn_radiation_type MoK\a
_diffrn_radiation_wavelength 0.7093
_diffrn_reflns_limit_h_max 9
_diffrn_reflns_limit_h_min -10
_diffrn_reflns_limit_k_max 15
_diffrn_reflns_limit_k_min 0
_diffrn_reflns_limit_l_max 19
_diffrn_reflns_limit_l_min 0
_diffrn_reflns_number 3332
_diffrn_reflns_theta_max 24.9
_diffrn_standards_decay_% +/-2.0
_diffrn_standards_interval_time 60
_diffrn_standards_number 3
_exptl_absorpt_coefficient_mu 1.58
_exptl_absorpt_correction_T_max 0.9996
_exptl_absorpt_correction_T_min 0.9053
_exptl_absorpt_correction_type empirical
_exptl_crystal_colour Purple
_exptl_crystal_density_diffrn 1.667
_exptl_crystal_description Shape?
_exptl_crystal_size_max 0.41
_exptl_crystal_size_mid 0.28
_exptl_crystal_size_min 0.28
_refine_diff_density_max 0.39(6)
_refine_diff_density_min -0.30(6)
_refine_ls_extinction_coef 0.1140(10)
_refine_ls_extinction_method 'NRCVAX program'
_refine_ls_goodness_of_fit_obs 0.97
_refine_ls_hydrogen_treatment refU
_refine_ls_number_parameters 265
_refine_ls_number_reflns 2498
_refine_ls_R_factor_obs 0.032
_refine_ls_shift/esd_max 0.108
_refine_ls_structure_factor_coef F
_refine_ls_weighting_scheme unit
_refine_ls_wR_factor_obs 0.032
_reflns_number_observed 2498
_reflns_number_total 3106
_reflns_observed_criterion I>2.5\s(I)
_cod_data_source_file as1041.cif
_cod_data_source_block as1041_structure_1_of_1
_cod_database_code 2001159

loop_
_atom_site_label
_atom_site_fract_x
_atom_site_fract_y
_atom_site_fract_z
Cu .82172(5) .22141(3) .09915(2)
Cl(1) .88029(10) .82662(7) 1.03938(5)
Cl(2) .41540(14) .56737(8) .25770(6)
O(1) .7915(3) .8718(2) .96994(16)
O(2) .7753(3) .7862(3) 1.09406(18)
O(3) .9771(3) .7442(2) 1.01066(19)
O(4) .9836(4) .9042(2) 1.07715(19)
O(51) .4074(15) .6642(8) .2936(9)
O(52) .347(3) .6600(13) .2664(16)
O(61) .5303(10) .5689(13) .2024(7)
O(62) .446(2) .534(2) .1875(9)
O(71) .6505(11) -.0109(4) .1955(4)
O(72) .471(3) .520(3) .3181(16)
O(81) .2665(7) .5647(7) .2077(4)
O(82) .5611(15) .5591(11) .3152(9)
N(1) .7306(3) .0994(2) .03570(19)
N(2) .6627(3) .3078(2) .02707(17)
N(3) .9219(3) .3414(2) .16599(17)
N(4) .9791(4) .1310(2) .16539(19)
C(1) .5977(4) .1318(3) -.0230(2)
C(2) .6281(4) .2427(3) -.0474(2)
C(3) .5114(4) .3238(3) .0664(3)
C(4) .7256(4) .4103(3) .0022(2)
C(5) .7915(5) .4784(3) .0722(3)
C(6) .9434(5) .4376(3) .1177(2)
C(7) .8283(6) .3663(3) .2362(3)
C(8) 1.0827(5) .3014(3) .1977(3)
C(9) 1.0690(5) .1924(3) .2296(3)
H(1) .58333 .08365 -.07401
H(2) .49070 .11912 .00106
H(3) .71752 .24957 -.08196
H(4) .54432 .27230 -.08553
H(5) .53119 .36729 .11147
H(6) .42685 .35421 .02745
H(7) .48333 .26433 .09167
H(8) .81484 .39748 -.03432
H(9) .63774 .44479 -.03664
H(10) .82037 .54433 .04660
H(11) .70952 .49625 .10833
H(12) .98333 .49641 .15597
H(13) 1.02310 .42204 .07609
H(14) .73429 .38477 .21778
H(15) .82137 .30000 .26911
H(16) .89687 .41655 .27125
H(17) 1.15000 .29894 .14844
H(18) 1.13492 .34652 .24104
H(19) 1.18318 .16284 .24167
H(20) 1.01742 .18957 .27921
H(N11) .70476 .04647 .07202
H(N12) .81301 .05749 .00833
H(N41) .93450 .07512 .18968
H(N42) 1.0500 .10518 .13286

loop_
_geom_angle_atom_site_label_1
_geom_angle_atom_site_label_2
_geom_angle_atom_site_label_3
_geom_angle
_geom_angle_publ_flag
N(1) Cu N(2) 85.39(11) yes
N(1) Cu N(3) 177.50(12) yes
N(1) Cu N(4) 92.01(12) yes
N(2) Cu N(3) 97.08(11) yes
N(2) Cu N(4) 177.00(12) yes
N(3) Cu N(4) 85.51(12) yes
O(1) Cl(1) O(2) 110.17(17) no
O(1) Cl(1) O(3) 107.88(17) no
O(1) Cl(1) O(4) 108.67(18) no
O(2) Cl(1) O(3) 110.0(2) no
O(2) Cl(1) O(4) 111.7(2) no
O(3) Cl(1) O(4) 108.36(18) no
Cu N(1) C(1) 110.9(2) yes
Cu N(2) C(2) 104.19(19) yes
Cu N(2) C(3) 111.4(2) yes
Cu N(2) C(4) 114.2(2) yes
C(2) N(2) C(3) 108.7(3) yes
C(2) N(2) C(4) 108.6(3) yes
C(3) N(2) C(4) 109.5(3) yes
Cu N(3) C(6) 113.8(2) yes
Cu N(3) C(7) 111.1(2) yes
Cu N(3) C(8) 104.4(2) yes
C(6) N(3) C(7) 109.4(3) yes
C(6) N(3) C(8) 108.8(3) yes
C(7) N(3) C(8) 109.1(3) yes
Cu N(4) C(9) 110.7(2) yes
N(1) C(1) C(2) 107.7(3) yes
N(2) C(2) C(1) 109.7(3) yes
N(2) C(4) C(5) 114.7(3) yes
C(4) C(5) C(6) 114.4(3) yes
N(3) C(6) C(5) 114.5(3) yes
N(3) C(8) C(9) 110.3(3) yes
N(4) C(9) C(8) 107.3(3) yes

loop_
_geom_bond_atom_site_label_1
_geom_bond_atom_site_label_2
_geom_bond_distance
_geom_bond_publ_flag
Cu O(3) 2.620(3) yes
Cu N(1) 2.000(3) yes
Cu N(2) 2.040(3) yes
Cu N(3) 2.035(3) yes
Cu N(4) 2.012(3) yes
Cl(1) O(1) 1.434(3) no
Cl(1) O(2) 1.414(3) no
Cl(1) O(3) 1.441(3) no
Cl(1) O(4) 1.430(3) no
N(1) C(1) 1.475(5) yes
N(2) C(2) 1.491(4) yes
N(2) C(3) 1.493(5) yes
N(2) C(4) 1.490(4) yes
N(3) C(6) 1.490(5) yes
N(3) C(7) 1.489(5) yes
N(3) C(8) 1.499(5) yes
N(4) C(9) 1.476(5) yes
C(1) C(2) 1.509(5) yes
C(4) C(5) 1.514(6) yes
C(5) C(6) 1.519(6) yes
C(8) C(9) 1.504(6) yes
